data_4513327
loop_
_publ_author_name
'Wang, Shu-Long'
'Hu, Fei-Long'
'Zhou, Ju-Ying'
'Zhou, Yan'
'Huang, Qin'
'Lang, Jian-Ping'

_publ_section_title
;
 Rigidity versus Flexibility of Ligands in the Assembly of Entangled
 Coordination Polymers Based on Bi- and Tetra Carboxylates and N-Donor
 Ligands
;
_journal_issue 8
_journal_name_full 'Crystal Growth &amp; Design'
_journal_page_first 4087
_journal_paper_doi 10.1021/acs.cgd.5b00642
_journal_volume 15
_journal_year 2015
_chemical_formula_sum 'C36 H30 N4 O7 Zn'
_chemical_formula_weight 696.01
_chemical_name_systematic
; 
 ? 
;
_space_group_IT_number 14
_symmetry_cell_setting monoclinic
_symmetry_space_group_name_Hall '-P 2ybc'
_symmetry_space_group_name_H-M 'P 1 21/c 1'
_atom_sites_solution_hydrogens geom
_atom_sites_solution_primary direct
_atom_sites_solution_secondary difmap
_audit_creation_method SHELXL-97
_cell_angle_alpha 90.00
_cell_angle_beta 91.51(3)
_cell_angle_gamma 90.00
_cell_formula_units_Z 4
_cell_length_a 8.3471(17)
_cell_length_b 20.085(4)
_cell_length_c 19.236(4)
_cell_measurement_reflns_used 13936
_cell_measurement_temperature 293(2)
_cell_measurement_theta_max 34.7096
_cell_measurement_theta_min 2.2886
_cell_volume 3223.8(11)
_computing_cell_refinement 'Bruker SMART'
_computing_data_collection 'Bruker SMART'
_computing_data_reduction 'Bruker SHELXTL'
_computing_molecular_graphics 'Bruker SHELXTL'
_computing_publication_material 'Bruker SHELXTL'
_computing_structure_refinement 'SHELXL-97 (Sheldrick, 1997)'
_computing_structure_solution 'SHELXS-97 (Sheldrick, 1990)'
_diffrn_ambient_temperature 293(2)
_diffrn_measured_fraction_theta_full 0.997
_diffrn_measured_fraction_theta_max 0.997
_diffrn_measurement_device_type 'CCD area detector'
_diffrn_measurement_method 'phi and omega scans'
_diffrn_radiation_monochromator graphite
_diffrn_radiation_source 'fine-focus sealed tube'
_diffrn_radiation_type MoK\a
_diffrn_radiation_wavelength 0.71073
_diffrn_reflns_av_R_equivalents 0.1856
_diffrn_reflns_av_sigmaI/netI 0.1986
_diffrn_reflns_limit_h_max 9
_diffrn_reflns_limit_h_min -9
_diffrn_reflns_limit_k_max 23
_diffrn_reflns_limit_k_min -23
_diffrn_reflns_limit_l_max 18
_diffrn_reflns_limit_l_min -22
_diffrn_reflns_number 24378
_diffrn_reflns_theta_full 25.01
_diffrn_reflns_theta_max 25.01
_diffrn_reflns_theta_min 3.17
_exptl_absorpt_coefficient_mu 0.819
_exptl_absorpt_correction_T_max 1.0000
_exptl_absorpt_correction_T_min 0.8706
_exptl_absorpt_correction_type multi-scan
_exptl_absorpt_process_details sadabs
_exptl_crystal_colour colorless
_exptl_crystal_density_diffrn 1.434
_exptl_crystal_density_method 'not measured'
_exptl_crystal_description block
_exptl_crystal_F_000 1440
_exptl_crystal_size_max 0.2
_exptl_crystal_size_mid 0.2
_exptl_crystal_size_min 0.1
_refine_diff_density_max 1.017
_refine_diff_density_min -0.999
_refine_diff_density_rms 0.112
_refine_ls_extinction_method none
_refine_ls_goodness_of_fit_ref 0.949
_refine_ls_hydrogen_treatment constr
_refine_ls_matrix_type full
_refine_ls_number_parameters 433
_refine_ls_number_reflns 5643
_refine_ls_number_restraints 0
_refine_ls_restrained_S_all 0.949
_refine_ls_R_factor_all 0.2036
_refine_ls_R_factor_gt 0.0781
_refine_ls_shift/su_max 0.001
_refine_ls_shift/su_mean 0.000
_refine_ls_structure_factor_coef Fsqd
_refine_ls_weighting_details 'calc w=1/[\s^2^(Fo^2^)+(0.0640P)^2^+0.0000P] where P=(Fo^2^+2Fc^2^)/3'
_refine_ls_weighting_scheme calc
_refine_ls_wR_factor_gt 0.1373
_refine_ls_wR_factor_ref 0.2025
_reflns_number_gt 2057
_reflns_number_total 5643
_reflns_threshold_expression >2sigma(I)
_cod_data_source_file cg5b00642_si_002.cif
_cod_data_source_block 1
_cod_depositor_comments
;
The following automatic conversions were performed:

'_symmetry_cell_setting' value 'Monoclinic' changed to 'monoclinic'
according to
/usr/data/users/saulius/crontab/automatic-downloads/rss-feeds/ACS/lib/dictionaries/cif_core.dic
dictionary named 'cif_core.dic' version 2.4.2 from 2011-04-26.

'_exptl_absorpt_correction_type' value 'Multi-scan' changed to
'multi-scan' according to
/usr/data/users/saulius/crontab/automatic-downloads/rss-feeds/ACS/lib/dictionaries/cif_core.dic
dictionary named 'cif_core.dic' version 2.4.2 from 2011-04-26.

Automatic conversion script
Id: cif_fix_values 3271 2015-04-21 07:52:19Z andrius 

 Adding full bibliography for 4513327--4513333.cif.
;
_cod_original_sg_symbol_H-M P21/c
_cod_database_code 4513327

loop_
_symmetry_equiv_pos_as_xyz
'x, y, z'
'-x, y+1/2, -z+1/2'
'-x, -y, -z'
'x, -y-1/2, z-1/2'

loop_
_atom_site_label
_atom_site_type_symbol
_atom_site_fract_x
_atom_site_fract_y
_atom_site_fract_z
_atom_site_U_iso_or_equiv
_atom_site_adp_type
_atom_site_occupancy
_atom_site_symmetry_multiplicity
_atom_site_calc_flag
_atom_site_refinement_flags
Zn1 Zn 0.65278(11) 0.54244(4) 0.37078(5) 0.0437(3) Uani 1 1 d .
N1 N 0.7727(7) 0.5464(3) 0.2817(3) 0.0460(17) Uani 1 1 d .
N2 N 0.9495(8) 0.5797(3) 0.2064(4) 0.0504(19) Uani 1 1 d .
N3 N 0.8089(8) 0.5611(3) 0.4494(4) 0.0473(18) Uani 1 1 d .
N5 N 0.9095(9) 0.5867(3) 0.5528(4) 0.0488(18) Uani 1 1 d .
O1 O 0.2326(7) 0.5385(3) 0.3087(3) 0.0788(19) Uani 1 1 d .
O2 O 0.5935(6) 0.4504(2) 0.3929(3) 0.0498(15) Uani 1 1 d .
O3 O 0.4663(7) 0.4355(2) 0.2910(3) 0.0613(17) Uani 1 1 d .
O4 O 0.5249(7) 0.1347(2) 0.3898(3) 0.0609(17) Uani 1 1 d .
O5 O 1.0377(6) -0.1362(2) 0.3926(3) 0.0581(16) Uani 1 1 d .
O6 O 1.4789(6) -0.3939(2) 0.3785(3) 0.0493(15) Uani 1 1 d .
O7 O 1.6598(7) -0.3139(3) 0.3602(3) 0.0669(19) Uani 1 1 d .
C1 C 1.5252(12) -0.3320(4) 0.3720(4) 0.051(2) Uani 1 1 d .
C2 C 1.3882(9) -0.2816(4) 0.3771(4) 0.041(2) Uani 1 1 d .
C3 C 1.4192(9) -0.2144(4) 0.3701(4) 0.042(2) Uani 1 1 d .
H3 H 1.5236 -0.2004 0.3625 0.050 Uiso 1 1 calc R
C4 C 1.2990(9) -0.1676(4) 0.3740(4) 0.044(2) Uani 1 1 d .
H4 H 1.3213 -0.1227 0.3670 0.052 Uiso 1 1 calc R
C5 C 1.1471(9) -0.1875(4) 0.3882(4) 0.039(2) Uani 1 1 d .
C6 C 1.1099(10) -0.2540(4) 0.3948(4) 0.053(2) Uani 1 1 d .
H6 H 1.0051 -0.2676 0.4016 0.064 Uiso 1 1 calc R
C7 C 1.2339(9) -0.3002(4) 0.3910(4) 0.050(2) Uani 1 1 d .
H7 H 1.2115 -0.3450 0.3981 0.060 Uiso 1 1 calc R
C8 C 0.8708(9) -0.1532(4) 0.4028(5) 0.057(2) Uani 1 1 d .
H8A H 0.8610 -0.1828 0.4423 0.068 Uiso 1 1 calc R
H8B H 0.8257 -0.1751 0.3618 0.068 Uiso 1 1 calc R
C9 C 0.7845(9) -0.0879(4) 0.4157(5) 0.046(2) Uani 1 1 d .
C10 C 0.6810(9) -0.0607(3) 0.3668(5) 0.049(2) Uani 1 1 d .
H10 H 0.6566 -0.0836 0.3258 0.059 Uiso 1 1 calc R
C11 C 0.6130(9) 0.0015(4) 0.3788(4) 0.047(2) Uani 1 1 d .
H11 H 0.5421 0.0192 0.3456 0.057 Uiso 1 1 calc R
C12 C 0.6472(9) 0.0374(4) 0.4383(4) 0.042(2) Uani 1 1 d .
C13 C 0.7484(10) 0.0085(4) 0.4875(5) 0.056(2) Uani 1 1 d .
H13 H 0.7710 0.0309 0.5289 0.067 Uiso 1 1 calc R
C14 C 0.8169(10) -0.0533(4) 0.4764(5) 0.060(3) Uani 1 1 d .
H14 H 0.8855 -0.0716 0.5101 0.072 Uiso 1 1 calc R
C15 C 0.5854(10) 0.1058(3) 0.4522(4) 0.052(2) Uani 1 1 d .
H15A H 0.5011 0.1036 0.4858 0.062 Uiso 1 1 calc R
H15B H 0.6712 0.1333 0.4715 0.062 Uiso 1 1 calc R
C16 C 0.5191(10) 0.2028(4) 0.3847(4) 0.047(2) Uani 1 1 d .
C17 C 0.4677(9) 0.2282(4) 0.3218(4) 0.050(2) Uani 1 1 d .
H17 H 0.4342 0.1992 0.2866 0.059 Uiso 1 1 calc R
C18 C 0.4646(9) 0.2959(4) 0.3097(4) 0.052(2) Uani 1 1 d .
H18 H 0.4280 0.3123 0.2669 0.062 Uiso 1 1 calc R
C19 C 0.5165(9) 0.3397(4) 0.3618(4) 0.045(2) Uani 1 1 d .
C20 C 0.5627(9) 0.3149(4) 0.4261(4) 0.046(2) Uani 1 1 d .
H20 H 0.5939 0.3439 0.4616 0.055 Uiso 1 1 calc R
C21 C 0.5628(10) 0.2465(4) 0.4380(4) 0.053(2) Uani 1 1 d .
H21 H 0.5922 0.2300 0.4816 0.063 Uiso 1 1 calc R
C22 C 0.5245(9) 0.4139(4) 0.3467(5) 0.045(2) Uani 1 1 d .
C23 C 0.7762(10) 0.5712(4) 0.5142(5) 0.051(2) Uani 1 1 d .
H23 H 0.6740 0.5681 0.5320 0.061 Uiso 1 1 calc R
C24 C 1.0340(10) 0.5860(4) 0.5076(5) 0.051(2) Uani 1 1 d .
H24 H 1.1409 0.5953 0.5186 0.061 Uiso 1 1 calc R
C25 C 0.9740(9) 0.5696(3) 0.4456(5) 0.046(2) Uani 1 1 d .
H25 H 1.0331 0.5646 0.4056 0.056 Uiso 1 1 calc R
C26 C 0.8021(11) 0.4955(4) 0.2359(5) 0.057(3) Uani 1 1 d .
H26 H 0.7548 0.4537 0.2370 0.069 Uiso 1 1 calc R
C27 C 0.9103(11) 0.5154(4) 0.1888(4) 0.060(3) Uani 1 1 d .
H27 H 0.9497 0.4907 0.1521 0.071 Uiso 1 1 calc R
C28 C 0.8677(10) 0.5954(4) 0.2637(4) 0.053(2) Uani 1 1 d .
H28 H 0.8771 0.6356 0.2874 0.064 Uiso 1 1 calc R
C29 C 1.0760(10) 0.6175(4) 0.1734(5) 0.071(3) Uani 1 1 d .
H29A H 1.0967 0.5978 0.1285 0.085 Uiso 1 1 calc R
H29B H 1.1735 0.6140 0.2017 0.085 Uiso 1 1 calc R
C30 C 1.0365(10) 0.6901(4) 0.1631(5) 0.049(2) Uani 1 1 d .
C31 C 0.9327(11) 0.7089(4) 0.1103(5) 0.070(3) Uani 1 1 d .
H31 H 0.8873 0.6763 0.0817 0.084 Uiso 1 1 calc R
C32 C 0.8935(12) 0.7747(4) 0.0984(5) 0.071(3) Uani 1 1 d .
H32 H 0.8192 0.7854 0.0633 0.085 Uiso 1 1 calc R
C33 C 0.9625(10) 0.8241(4) 0.1374(4) 0.043(2) Uani 1 1 d .
C34 C 1.0642(11) 0.8063(4) 0.1905(5) 0.067(3) Uani 1 1 d .
H34 H 1.1090 0.8391 0.2191 0.081 Uiso 1 1 calc R
C35 C 1.1022(11) 0.7400(5) 0.2028(5) 0.067(3) Uani 1 1 d .
H35 H 1.1739 0.7293 0.2389 0.081 Uiso 1 1 calc R
C36 C 0.9192(10) 0.8966(4) 0.1264(4) 0.058(2) Uani 1 1 d .
H36A H 0.8169 0.9056 0.1473 0.070 Uiso 1 1 calc R
H36B H 0.9994 0.9244 0.1494 0.070 Uiso 1 1 calc R

loop_
_atom_site_aniso_label
_atom_site_aniso_U_11
_atom_site_aniso_U_22
_atom_site_aniso_U_33
_atom_site_aniso_U_23
_atom_site_aniso_U_13
_atom_site_aniso_U_12
Zn1 0.0519(7) 0.0323(5) 0.0471(7) 0.0012(5) 0.0046(5) 0.0038(5)
N1 0.053(4) 0.035(4) 0.051(5) 0.010(3) 0.013(4) 0.008(3)
N2 0.058(5) 0.039(4) 0.055(5) 0.019(4) 0.023(4) 0.013(4)
N3 0.051(5) 0.043(4) 0.048(5) -0.011(3) 0.004(4) -0.013(3)
N5 0.058(5) 0.039(4) 0.049(5) 0.001(4) 0.001(4) 0.008(4)
O1 0.070(4) 0.083(4) 0.084(5) 0.002(4) -0.006(4) 0.007(4)
O2 0.064(4) 0.031(3) 0.055(4) 0.004(3) -0.001(3) -0.010(3)
O3 0.080(5) 0.043(3) 0.060(4) 0.006(3) -0.013(4) 0.002(3)
O4 0.095(5) 0.025(3) 0.062(4) -0.001(3) -0.010(4) 0.010(3)
O5 0.044(3) 0.037(3) 0.094(5) -0.001(3) 0.007(3) 0.009(3)
O6 0.048(3) 0.029(3) 0.071(4) 0.000(3) 0.000(3) 0.006(3)
O7 0.053(4) 0.052(4) 0.097(6) 0.007(3) 0.025(4) 0.007(3)
C1 0.075(7) 0.034(5) 0.044(6) -0.006(4) 0.005(5) 0.017(5)
C2 0.041(5) 0.041(5) 0.042(5) -0.005(4) 0.004(4) 0.003(4)
C3 0.037(5) 0.050(5) 0.037(5) 0.004(4) 0.004(4) 0.004(4)
C4 0.051(5) 0.030(5) 0.050(6) 0.000(4) 0.005(4) -0.003(4)
C5 0.047(5) 0.033(4) 0.038(5) -0.002(4) 0.006(4) 0.006(4)
C6 0.038(5) 0.040(5) 0.082(7) 0.005(5) 0.019(5) 0.004(4)
C7 0.059(6) 0.025(4) 0.067(6) 0.006(4) 0.014(5) 0.009(4)
C8 0.054(6) 0.033(5) 0.083(7) -0.012(5) 0.009(5) -0.003(4)
C9 0.047(5) 0.040(5) 0.051(6) -0.003(4) 0.010(5) -0.002(4)
C10 0.051(5) 0.031(5) 0.065(7) -0.008(4) -0.006(5) -0.004(4)
C11 0.051(5) 0.037(5) 0.052(6) 0.012(4) -0.009(5) 0.000(4)
C12 0.042(5) 0.032(4) 0.053(6) -0.004(4) 0.005(4) -0.001(4)
C13 0.067(6) 0.047(5) 0.054(6) -0.008(5) -0.002(5) 0.009(5)
C14 0.067(6) 0.047(6) 0.066(7) 0.000(5) -0.020(5) 0.017(5)
C15 0.068(6) 0.031(5) 0.056(6) 0.002(4) 0.008(5) -0.001(4)
C16 0.062(6) 0.037(5) 0.042(6) -0.008(4) -0.001(5) 0.013(4)
C17 0.071(6) 0.040(5) 0.036(5) -0.013(4) -0.012(5) 0.003(4)
C18 0.056(6) 0.047(5) 0.051(6) 0.001(4) -0.008(5) 0.002(4)
C19 0.059(6) 0.029(4) 0.047(6) -0.011(4) -0.003(5) -0.007(4)
C20 0.053(5) 0.037(5) 0.047(6) -0.003(4) 0.004(5) 0.009(4)
C21 0.082(7) 0.043(5) 0.034(5) 0.009(4) -0.004(5) 0.005(5)
C22 0.037(5) 0.042(5) 0.057(6) -0.001(5) 0.001(5) 0.005(4)
C23 0.046(6) 0.044(5) 0.064(7) 0.003(5) 0.004(5) 0.011(4)
C24 0.047(6) 0.054(5) 0.051(6) 0.005(5) -0.015(5) -0.011(4)
C25 0.037(5) 0.045(5) 0.058(6) 0.002(4) 0.001(5) -0.009(4)
C26 0.088(7) 0.036(5) 0.048(6) -0.006(4) 0.001(5) 0.011(5)
C27 0.081(7) 0.059(6) 0.040(6) -0.003(5) 0.025(5) 0.011(5)
C28 0.062(6) 0.047(5) 0.052(6) 0.006(4) 0.024(5) 0.000(5)
C29 0.072(7) 0.068(7) 0.073(7) 0.034(5) 0.032(6) 0.026(5)
C30 0.051(6) 0.049(6) 0.047(6) 0.006(5) 0.016(5) 0.006(5)
C31 0.081(7) 0.047(6) 0.079(8) -0.013(5) -0.023(6) 0.006(5)
C32 0.103(8) 0.046(6) 0.063(7) -0.006(5) -0.026(6) 0.011(6)
C33 0.056(5) 0.036(5) 0.037(5) -0.004(4) 0.001(4) -0.003(4)
C34 0.084(7) 0.055(6) 0.062(7) 0.000(5) -0.014(6) 0.000(5)
C35 0.076(7) 0.081(7) 0.044(6) 0.023(6) -0.006(5) 0.003(6)
C36 0.078(7) 0.046(5) 0.050(6) 0.001(5) -0.003(5) 0.002(5)

loop_
_atom_type_symbol
_atom_type_description
_atom_type_scat_dispersion_real
_atom_type_scat_dispersion_imag
_atom_type_scat_source
C C 0.0033 0.0016 'International Tables Vol C Tables 4.2.6.8 and 6.1.1.4'
H H 0.0000 0.0000 'International Tables Vol C Tables 4.2.6.8 and 6.1.1.4'
N N 0.0061 0.0033 'International Tables Vol C Tables 4.2.6.8 and 6.1.1.4'
O O 0.0106 0.0060 'International Tables Vol C Tables 4.2.6.8 and 6.1.1.4'
Zn Zn 0.2839 1.4301 'International Tables Vol C Tables 4.2.6.8 and 6.1.1.4'

loop_
_geom_angle_atom_site_label_1
_geom_angle_atom_site_label_2
_geom_angle_atom_site_label_3
_geom_angle
_geom_angle_site_symmetry_1
_geom_angle_site_symmetry_3
O6 Zn1 O2 114.2(2) 1_465 .
O6 Zn1 N3 106.9(2) 1_465 .
O2 Zn1 N3 100.1(2) . .
O6 Zn1 N1 115.4(2) 1_465 .
O2 Zn1 N1 110.8(2) . .
N3 Zn1 N1 107.9(3) . .
C28 N1 C26 105.5(7) . .
C28 N1 Zn1 124.8(6) . .
C26 N1 Zn1 128.3(6) . .
C28 N2 C27 107.4(7) . .
C28 N2 C29 128.4(8) . .
C27 N2 C29 123.5(7) . .
C23 N3 C25 105.3(7) . .
C23 N3 Zn1 127.2(6) . .
C25 N3 Zn1 127.4(6) . .
C23 N5 C24 105.9(7) . .
C23 N5 C36 127.5(8) . 4_576
C24 N5 C36 126.5(8) . 4_576
C22 O2 Zn1 120.1(5) . .
C16 O4 C15 118.8(6) . .
C5 O5 C8 118.1(6) . .
C1 O6 Zn1 113.2(5) . 1_645
O7 C1 O6 125.6(8) . .
O7 C1 C2 120.8(8) . .
O6 C1 C2 113.5(8) . .
C7 C2 C3 117.6(7) . .
C7 C2 C1 122.5(7) . .
C3 C2 C1 119.8(7) . .
C4 C3 C2 121.5(7) . .
C4 C3 H3 119.3 . .
C2 C3 H3 119.3 . .
C5 C4 C3 119.5(7) . .
C5 C4 H4 120.2 . .
C3 C4 H4 120.2 . .
C4 C5 C6 121.0(7) . .
C4 C5 O5 114.4(7) . .
C6 C5 O5 124.5(7) . .
C5 C6 C7 118.1(7) . .
C5 C6 H6 120.9 . .
C7 C6 H6 120.9 . .
C2 C7 C6 122.0(7) . .
C2 C7 H7 119.0 . .
C6 C7 H7 119.0 . .
O5 C8 C9 106.2(6) . .
O5 C8 H8A 110.5 . .
C9 C8 H8A 110.5 . .
O5 C8 H8B 110.5 . .
C9 C8 H8B 110.5 . .
H8A C8 H8B 108.7 . .
C10 C9 C14 119.0(8) . .
C10 C9 C8 121.5(8) . .
C14 C9 C8 119.4(8) . .
C9 C10 C11 119.6(8) . .
C9 C10 H10 120.2 . .
C11 C10 H10 120.2 . .
C12 C11 C10 122.1(8) . .
C12 C11 H11 118.9 . .
C10 C11 H11 118.9 . .
C11 C12 C13 117.3(8) . .
C11 C12 C15 124.4(8) . .
C13 C12 C15 118.2(8) . .
C12 C13 C14 121.3(8) . .
C12 C13 H13 119.4 . .
C14 C13 H13 119.4 . .
C9 C14 C13 120.7(8) . .
C9 C14 H14 119.7 . .
C13 C14 H14 119.7 . .
O4 C15 C12 110.1(7) . .
O4 C15 H15A 109.6 . .
C12 C15 H15A 109.6 . .
O4 C15 H15B 109.6 . .
C12 C15 H15B 109.6 . .
H15A C15 H15B 108.2 . .
C17 C16 O4 116.3(7) . .
C17 C16 C21 119.0(7) . .
O4 C16 C21 124.6(8) . .
C16 C17 C18 121.3(7) . .
C16 C17 H17 119.3 . .
C18 C17 H17 119.3 . .
C17 C18 C19 119.8(8) . .
C17 C18 H18 120.1 . .
C19 C18 H18 120.1 . .
C20 C19 C18 119.4(7) . .
C20 C19 C22 120.9(7) . .
C18 C19 C22 119.7(8) . .
C19 C20 C21 120.2(8) . .
C19 C20 H20 119.9 . .
C21 C20 H20 119.9 . .
C16 C21 C20 120.2(8) . .
C16 C21 H21 119.9 . .
C20 C21 H21 119.9 . .
O3 C22 O2 123.9(8) . .
O3 C22 C19 119.3(8) . .
O2 C22 C19 116.8(8) . .
N3 C23 N5 111.8(8) . .
N3 C23 H23 124.1 . .
N5 C23 H23 124.1 . .
C25 C24 N5 107.4(7) . .
C25 C24 H24 126.3 . .
N5 C24 H24 126.3 . .
C24 C25 N3 109.5(8) . .
C24 C25 H25 125.2 . .
N3 C25 H25 125.2 . .
C27 C26 N1 110.1(7) . .
C27 C26 H26 125.0 . .
N1 C26 H26 125.0 . .
C26 C27 N2 105.7(7) . .
C26 C27 H27 127.2 . .
N2 C27 H27 127.2 . .
N1 C28 N2 111.1(7) . .
N1 C28 H28 124.4 . .
N2 C28 H28 124.4 . .
N2 C29 C30 113.7(7) . .
N2 C29 H29A 108.8 . .
C30 C29 H29A 108.8 . .
N2 C29 H29B 108.8 . .
C30 C29 H29B 108.8 . .
H29A C29 H29B 107.7 . .
C35 C30 C31 116.7(8) . .
C35 C30 C29 123.5(9) . .
C31 C30 C29 119.7(8) . .
C30 C31 C32 122.0(8) . .
C30 C31 H31 119.0 . .
C32 C31 H31 119.0 . .
C33 C32 C31 120.8(8) . .
C33 C32 H32 119.6 . .
C31 C32 H32 119.6 . .
C34 C33 C32 118.0(8) . .
C34 C33 C36 120.0(7) . .
C32 C33 C36 121.9(8) . .
C33 C34 C35 121.1(8) . .
C33 C34 H34 119.5 . .
C35 C34 H34 119.5 . .
C30 C35 C34 121.4(9) . .
C30 C35 H35 119.3 . .
C34 C35 H35 119.3 . .
N5 C36 C33 111.4(7) 4_575 .
N5 C36 H36A 109.4 4_575 .
C33 C36 H36A 109.4 . .
N5 C36 H36B 109.4 4_575 .
C33 C36 H36B 109.4 . .
H36A C36 H36B 108.0 . .

loop_
_geom_bond_atom_site_label_1
_geom_bond_atom_site_label_2
_geom_bond_distance
_geom_bond_site_symmetry_2
Zn1 O6 1.944(5) 1_465
Zn1 O2 1.963(5) .
Zn1 N3 2.005(7) .
Zn1 N1 2.009(6) .
N1 C28 1.316(9) .
N1 C26 1.375(9) .
N2 C28 1.349(9) .
N2 C27 1.372(9) .
N2 C29 1.461(9) .
N3 C23 1.299(9) .
N3 C25 1.393(9) .
N5 C23 1.358(9) .
N5 C24 1.373(9) .
N5 C36 1.456(9) 4_576
O2 C22 1.278(9) .
O3 C22 1.242(9) .
O4 C16 1.372(8) .
O4 C15 1.414(8) .
O5 C5 1.380(8) .
O5 C8 1.453(8) .
O6 C1 1.309(8) .
O6 Zn1 1.944(5) 1_645
O7 C1 1.208(9) .
C1 C2 1.532(10) .
C2 C7 1.374(9) .
C2 C3 1.382(9) .
C3 C4 1.379(9) .
C3 H3 0.9300 .
C4 C5 1.364(9) .
C4 H4 0.9300 .
C5 C6 1.377(9) .
C6 C7 1.393(9) .
C6 H6 0.9300 .
C7 H7 0.9300 .
C8 C9 1.519(10) .
C8 H8A 0.9700 .
C8 H8B 0.9700 .
C9 C10 1.375(10) .
C9 C14 1.378(10) .
C10 C11 1.393(9) .
C10 H10 0.9300 .
C11 C12 1.377(10) .
C11 H11 0.9300 .
C12 C13 1.380(10) .
C12 C15 1.493(9) .
C13 C14 1.386(9) .
C13 H13 0.9300 .
C14 H14 0.9300 .
C15 H15A 0.9700 .
C15 H15B 0.9700 .
C16 C17 1.371(10) .
C16 C21 1.391(10) .
C17 C18 1.380(9) .
C17 H17 0.9300 .
C18 C19 1.394(9) .
C18 H18 0.9300 .
C19 C20 1.380(9) .
C19 C22 1.520(10) .
C20 C21 1.393(9) .
C20 H20 0.9300 .
C21 H21 0.9300 .
C23 H23 0.9300 .
C24 C25 1.323(10) .
C24 H24 0.9300 .
C25 H25 0.9300 .
C26 C27 1.356(10) .
C26 H26 0.9300 .
C27 H27 0.9300 .
C28 H28 0.9300 .
C29 C30 1.507(10) .
C29 H29A 0.9700 .
C29 H29B 0.9700 .
C30 C35 1.367(11) .
C30 C31 1.370(10) .
C31 C32 1.379(10) .
C31 H31 0.9300 .
C32 C33 1.363(10) .
C32 H32 0.9300 .
C33 C34 1.359(10) .
C33 C36 1.514(9) .
C34 C35 1.387(10) .
C34 H34 0.9300 .
C35 H35 0.9300 .
C36 N5 1.456(9) 4_575
C36 H36A 0.9700 .
C36 H36B 0.9700 .

loop_
_geom_torsion_atom_site_label_1
_geom_torsion_atom_site_label_2
_geom_torsion_atom_site_label_3
_geom_torsion_atom_site_label_4
_geom_torsion
_geom_torsion_site_symmetry_1
_geom_torsion_site_symmetry_4
O6 Zn1 N1 C28 69.4(7) 1_465 .
O2 Zn1 N1 C28 -158.8(6) . .
N3 Zn1 N1 C28 -50.1(7) . .
O6 Zn1 N1 C26 -126.2(6) 1_465 .
O2 Zn1 N1 C26 5.7(7) . .
N3 Zn1 N1 C26 114.3(7) . .
O6 Zn1 N3 C23 46.2(7) 1_465 .
O2 Zn1 N3 C23 -73.1(7) . .
N1 Zn1 N3 C23 170.9(6) . .
O6 Zn1 N3 C25 -130.0(6) 1_465 .
O2 Zn1 N3 C25 110.7(6) . .
N1 Zn1 N3 C25 -5.2(6) . .
O6 Zn1 O2 C22 82.8(6) 1_465 .
N3 Zn1 O2 C22 -163.3(6) . .
N1 Zn1 O2 C22 -49.6(6) . .
Zn1 O6 C1 O7 2.4(11) 1_645 .
Zn1 O6 C1 C2 179.2(5) 1_645 .
O7 C1 C2 C7 -179.5(8) . .
O6 C1 C2 C7 3.5(11) . .
O7 C1 C2 C3 -2.0(12) . .
O6 C1 C2 C3 -179.0(7) . .
C7 C2 C3 C4 -2.6(11) . .
C1 C2 C3 C4 179.7(7) . .
C2 C3 C4 C5 3.0(12) . .
C3 C4 C5 C6 -3.7(12) . .
C3 C4 C5 O5 178.4(6) . .
C8 O5 C5 C4 175.8(7) . .
C8 O5 C5 C6 -2.0(11) . .
C4 C5 C6 C7 4.0(12) . .
O5 C5 C6 C7 -178.3(7) . .
C3 C2 C7 C6 3.1(12) . .
C1 C2 C7 C6 -179.4(7) . .
C5 C6 C7 C2 -3.8(13) . .
C5 O5 C8 C9 172.2(6) . .
O5 C8 C9 C10 108.2(8) . .
O5 C8 C9 C14 -68.3(9) . .
C14 C9 C10 C11 0.9(12) . .
C8 C9 C10 C11 -175.6(7) . .
C9 C10 C11 C12 0.8(12) . .
C10 C11 C12 C13 -2.2(12) . .
C10 C11 C12 C15 176.3(7) . .
C11 C12 C13 C14 2.1(12) . .
C15 C12 C13 C14 -176.5(7) . .
C10 C9 C14 C13 -1.0(13) . .
C8 C9 C14 C13 175.6(7) . .
C12 C13 C14 C9 -0.6(13) . .
C16 O4 C15 C12 -155.7(6) . .
C11 C12 C15 O4 -15.7(11) . .
C13 C12 C15 O4 162.9(7) . .
C15 O4 C16 C17 176.5(7) . .
C15 O4 C16 C21 -2.8(12) . .
O4 C16 C17 C18 -176.8(7) . .
C21 C16 C17 C18 2.6(12) . .
C16 C17 C18 C19 0.9(12) . .
C17 C18 C19 C20 -3.3(12) . .
C17 C18 C19 C22 175.6(7) . .
C18 C19 C20 C21 2.3(12) . .
C22 C19 C20 C21 -176.6(7) . .
C17 C16 C21 C20 -3.6(13) . .
O4 C16 C21 C20 175.7(7) . .
C19 C20 C21 C16 1.2(12) . .
Zn1 O2 C22 O3 -12.8(11) . .
Zn1 O2 C22 C19 166.5(5) . .
C20 C19 C22 O3 -172.4(7) . .
C18 C19 C22 O3 8.8(12) . .
C20 C19 C22 O2 8.3(11) . .
C18 C19 C22 O2 -170.6(7) . .
C25 N3 C23 N5 0.9(9) . .
Zn1 N3 C23 N5 -175.9(4) . .
C24 N5 C23 N3 -0.1(9) . .
C36 N5 C23 N3 177.8(7) 4_576 .
C23 N5 C24 C25 -0.8(8) . .
C36 N5 C24 C25 -178.7(7) 4_576 .
N5 C24 C25 N3 1.4(9) . .
C23 N3 C25 C24 -1.4(9) . .
Zn1 N3 C25 C24 175.4(5) . .
C28 N1 C26 C27 -2.5(10) . .
Zn1 N1 C26 C27 -169.2(6) . .
N1 C26 C27 N2 0.6(10) . .
C28 N2 C27 C26 1.4(9) . .
C29 N2 C27 C26 173.1(7) . .
C26 N1 C28 N2 3.4(9) . .
Zn1 N1 C28 N2 170.8(5) . .
C27 N2 C28 N1 -3.1(9) . .
C29 N2 C28 N1 -174.3(7) . .
C28 N2 C29 C30 -47.6(12) . .
C27 N2 C29 C30 142.5(8) . .
N2 C29 C30 C35 105.2(10) . .
N2 C29 C30 C31 -76.6(10) . .
C35 C30 C31 C32 -1.2(14) . .
C29 C30 C31 C32 -179.5(8) . .
C30 C31 C32 C33 2.7(15) . .
C31 C32 C33 C34 -3.4(14) . .
C31 C32 C33 C36 -178.7(8) . .
C32 C33 C34 C35 2.8(14) . .
C36 C33 C34 C35 178.2(8) . .
C31 C30 C35 C34 0.6(14) . .
C29 C30 C35 C34 178.8(8) . .
C33 C34 C35 C30 -1.4(14) . .
C34 C33 C36 N5 141.1(8) . 4_575
C32 C33 C36 N5 -43.6(11) . 4_575
